data_7135404
loop_
_publ_author_name
'Barik, Jogendrananda'
'Rit, Arnab'

_publ_section_title
;
 Anilido-pyrazole ligand supported germylenes: synthesis, structure, and
 catalytic <i>N</i>-formylation of amines using CO<sub>2</sub>.
;
_journal_issue 13
_journal_name_full 'Chemical communications (Cambridge, England)'
_journal_page_first 4131
_journal_page_last 4134
_journal_paper_doi 10.1039/d5cc07160g
_journal_volume 62
_journal_year 2026
_chemical_formula_sum 'C3.38 H4.92 Ge0.15 N0.62 Si0.31'
_chemical_formula_weight 74.04
_space_group_crystal_system monoclinic
_space_group_IT_number 14
_space_group_name_Hall '-P 2yn'
_space_group_name_H-M_alt 'P 1 21/n 1'
_atom_sites_solution_hydrogens geom
_audit_creation_method SHELXL-2019/1
_audit_update_record
;
2025-10-21 deposited with the CCDC.	2026-01-23 downloaded from the CCDC.
;
_cell_angle_alpha 90
_cell_angle_beta 102.816(2)
_cell_angle_gamma 90
_cell_formula_units_Z 26
_cell_length_a 9.2899(5)
_cell_length_b 13.6579(9)
_cell_length_c 19.1626(13)
_cell_measurement_reflns_used 3722
_cell_measurement_temperature 110(2)
_cell_measurement_theta_max 28.39
_cell_measurement_theta_min 3.74
_cell_volume 2370.8(3)
_computing_structure_refinement 'SHELXL-2019/1 (Sheldrick, 2019)'
_diffrn_ambient_temperature 110(2)
_diffrn_detector_area_resol_mean 7.41
_diffrn_measured_fraction_theta_full 0.999
_diffrn_measured_fraction_theta_max 0.998
_diffrn_measurement_device_type 'Four-circle Kappa diffractometer'
_diffrn_measurement_method '\w and \f scans'
_diffrn_radiation_type MoK\a
_diffrn_radiation_wavelength 0.71073
_diffrn_reflns_av_R_equivalents 0.0549
_diffrn_reflns_av_unetI/netI 0.0197
_diffrn_reflns_Laue_measured_fraction_full 0.999
_diffrn_reflns_Laue_measured_fraction_max 0.998
_diffrn_reflns_limit_h_max 12
_diffrn_reflns_limit_h_min -12
_diffrn_reflns_limit_k_max 18
_diffrn_reflns_limit_k_min -18
_diffrn_reflns_limit_l_max 25
_diffrn_reflns_limit_l_min -25
_diffrn_reflns_number 83556
_diffrn_reflns_point_group_measured_fraction_full 0.999
_diffrn_reflns_point_group_measured_fraction_max 0.998
_diffrn_reflns_theta_full 25.242
_diffrn_reflns_theta_max 28.307
_diffrn_reflns_theta_min 2.180
_exptl_absorpt_coefficient_mu 1.409
_exptl_crystal_colour colourless
_exptl_crystal_density_diffrn 1.348
_exptl_crystal_description block
_exptl_crystal_F_000 1008
_exptl_crystal_size_max 0.320
_exptl_crystal_size_mid 0.180
_exptl_crystal_size_min 0.080
_refine_diff_density_max 0.357
_refine_diff_density_min -0.344
_refine_diff_density_rms 0.053
_refine_ls_extinction_method none
_refine_ls_goodness_of_fit_ref 1.037
_refine_ls_hydrogen_treatment constr
_refine_ls_matrix_type full
_refine_ls_number_parameters 269
_refine_ls_number_reflns 5893
_refine_ls_number_restraints 0
_refine_ls_restrained_S_all 1.037
_refine_ls_R_factor_all 0.0239
_refine_ls_R_factor_gt 0.0218
_refine_ls_shift/su_max 0.001
_refine_ls_shift/su_mean 0.000
_refine_ls_structure_factor_coef Fsqd
_refine_ls_weighting_details 'w=1/[\s^2^(Fo^2^)+(0.0372P)^2^+0.9433P] where P=(Fo^2^+2Fc^2^)/3'
_refine_ls_weighting_scheme calc
_refine_ls_wR_factor_gt 0.0630
_refine_ls_wR_factor_ref 0.0640
_reflns_Friedel_coverage 0.000
_reflns_number_gt 5465
_reflns_number_total 5893
_reflns_threshold_expression 'I > 2\s(I)'
_cod_data_source_file d5cc07160g2.cif
_cod_data_source_block mo_Jogendra_Pyge_a
_cod_original_sg_symbol_H-M 'P 21/n'
_cod_database_code 7135404
_shelx_shelxl_version_number 2019/1
_shelx_space_group_comment
;
The symmetry employed for this shelxl refinement is uniquely defined
by the following loop, which should always be used as a source of
symmetry information in preference to the above space-group names.
They are only intended as comments.
;
_shelx_estimated_absorpt_t_min 0.661
_shelx_estimated_absorpt_t_max 0.896

loop_
_space_group_symop_operation_xyz
'x, y, z'
'-x+1/2, y+1/2, -z+1/2'
'-x, -y, -z'
'x-1/2, -y-1/2, z-1/2'

loop_
_atom_site_label
_atom_site_type_symbol
_atom_site_fract_x
_atom_site_fract_y
_atom_site_fract_z
_atom_site_U_iso_or_equiv
_atom_site_adp_type
_atom_site_occupancy
_atom_site_site_symmetry_order
_atom_site_calc_flag
_atom_site_refinement_flags_posn
_atom_site_refinement_flags_adp
_atom_site_refinement_flags_occupancy
_atom_site_disorder_assembly
_atom_site_disorder_group
C1 C 0.51220(12) 0.38981(8) 0.28316(7) 0.0135(2) Uani 1 1 d . . . . .
C2 C 0.59595(12) 0.47336(9) 0.30838(6) 0.0144(2) Uani 1 1 d . . . . .
H2 H 0.613271 0.489870 0.357703 0.017 Uiso 1 1 calc R U . . .
C3 C 0.65381(12) 0.53219(9) 0.26209(7) 0.0159(2) Uani 1 1 d . . . . .
H3 H 0.710956 0.587940 0.280432 0.019 Uiso 1 1 calc R U . . .
C4 C 0.62961(13) 0.51096(10) 0.18942(7) 0.0186(2) Uani 1 1 d . . . . .
H4 H 0.668746 0.551762 0.157998 0.022 Uiso 1 1 calc R U . . .
C5 C 0.54681(14) 0.42863(10) 0.16397(7) 0.0203(3) Uani 1 1 d . . . . .
H5 H 0.529210 0.413063 0.114484 0.024 Uiso 1 1 calc R U . . .
C6 C 0.48927(13) 0.36867(10) 0.20956(7) 0.0175(2) Uani 1 1 d . . . . .
H6 H 0.433581 0.312501 0.190836 0.021 Uiso 1 1 calc R U . . .
C7 C 0.41675(12) 0.23404(9) 0.31069(6) 0.0134(2) Uani 1 1 d . . . . .
C8 C 0.27391(12) 0.19823(9) 0.30602(6) 0.0128(2) Uani 1 1 d . . . . .
C9 C 0.23831(13) 0.10002(9) 0.29196(7) 0.0151(2) Uani 1 1 d . . . . .
H9 H 0.140967 0.077325 0.290357 0.018 Uiso 1 1 calc R U . . .
C10 C 0.34571(13) 0.03583(9) 0.28035(7) 0.0171(2) Uani 1 1 d . . . . .
H10 H 0.322279 -0.031091 0.270068 0.021 Uiso 1 1 calc R U . . .
C11 C 0.48866(13) 0.06992(9) 0.28383(7) 0.0183(2) Uani 1 1 d . . . . .
H11 H 0.562595 0.026072 0.275678 0.022 Uiso 1 1 calc R U . . .
C12 C 0.52335(13) 0.16707(9) 0.29907(7) 0.0169(2) Uani 1 1 d . . . . .
H12 H 0.621488 0.188956 0.301718 0.020 Uiso 1 1 calc R U . . .
C13 C 0.14896(15) 0.15353(11) 0.45889(7) 0.0245(3) Uani 1 1 d . . . . .
H13A H 0.083852 0.199801 0.427792 0.037 Uiso 1 1 calc R U . . .
H13B H 0.093056 0.118934 0.489060 0.037 Uiso 1 1 calc R U . . .
H13C H 0.187989 0.106104 0.429434 0.037 Uiso 1 1 calc R U . . .
C14 C 0.01699(12) 0.26177(9) 0.27574(7) 0.0159(2) Uani 1 1 d . . . . .
H14 H -0.024310 0.216314 0.239251 0.019 Uiso 1 1 calc R U . . .
C15 C -0.05710(13) 0.33710(9) 0.30015(7) 0.0170(2) Uani 1 1 d . . . . .
H15 H -0.158476 0.353553 0.284375 0.020 Uiso 1 1 calc R U . . .
C16 C 0.04804(13) 0.38444(8) 0.35307(7) 0.0146(2) Uani 1 1 d . . . . .
C17 C 0.73734(14) 0.33838(12) 0.46530(8) 0.0271(3) Uani 1 1 d . . . . .
H17A H 0.720403 0.319267 0.414835 0.041 Uiso 1 1 calc R U . . .
H17B H 0.842004 0.329956 0.488013 0.041 Uiso 1 1 calc R U . . .
H17C H 0.709523 0.407142 0.468667 0.041 Uiso 1 1 calc R U . . .
C18 C 0.38965(17) 0.12884(11) 0.58595(8) 0.0291(3) Uani 1 1 d . . . . .
H18A H 0.422798 0.072220 0.562285 0.044 Uiso 1 1 calc R U . . .
H18B H 0.315848 0.107726 0.612249 0.044 Uiso 1 1 calc R U . . .
H18C H 0.474133 0.157878 0.619364 0.044 Uiso 1 1 calc R U . . .
C19 C 0.22268(18) 0.31976(12) 0.56420(9) 0.0317(3) Uani 1 1 d . . . . .
H19A H 0.172269 0.367834 0.529224 0.048 Uiso 1 1 calc R U . . .
H19B H 0.300796 0.352378 0.599275 0.048 Uiso 1 1 calc R U . . .
H19C H 0.151468 0.290256 0.588797 0.048 Uiso 1 1 calc R U . . .
C20 C 0.02930(14) 0.47331(9) 0.39552(7) 0.0198(2) Uani 1 1 d . . . . .
H20A H -0.028097 0.522502 0.363856 0.030 Uiso 1 1 calc R U . . .
H20B H 0.126493 0.500224 0.417658 0.030 Uiso 1 1 calc R U . . .
H20C H -0.022791 0.455542 0.432915 0.030 Uiso 1 1 calc R U . . .
C21 C 0.67474(16) 0.30220(11) 0.60746(7) 0.0265(3) Uani 1 1 d . . . . .
H21A H 0.781838 0.311803 0.621374 0.040 Uiso 1 1 calc R U . . .
H21B H 0.644920 0.252905 0.638638 0.040 Uiso 1 1 calc R U . . .
H21C H 0.624667 0.364208 0.612176 0.040 Uiso 1 1 calc R U . . .
C22 C 0.68850(18) 0.13132(12) 0.50487(9) 0.0322(3) Uani 1 1 d . . . . .
H22A H 0.648680 0.106380 0.456484 0.048 Uiso 1 1 calc R U . . .
H22B H 0.654786 0.089752 0.539758 0.048 Uiso 1 1 calc R U . . .
H22C H 0.796615 0.130651 0.514639 0.048 Uiso 1 1 calc R U . . .
Ge1 Ge 0.39152(2) 0.38611(2) 0.41327(2) 0.01243(5) Uani 1 1 d . . . . .
N1 N 0.45112(11) 0.33218(7) 0.32929(5) 0.01397(19) Uani 1 1 d . . . . .
N2 N 0.43494(11) 0.27242(8) 0.47441(5) 0.01491(19) Uani 1 1 d . . . . .
N3 N 0.15882(10) 0.26384(7) 0.31279(5) 0.01255(19) Uani 1 1 d . . . . .
N4 N 0.17876(11) 0.33884(7) 0.36113(5) 0.01300(19) Uani 1 1 d . . . . .
Si1 Si 0.30581(4) 0.22193(3) 0.51702(2) 0.01595(8) Uani 1 1 d . . . . .
Si2 Si 0.62260(4) 0.25942(3) 0.51197(2) 0.01706(8) Uani 1 1 d . . . . .

loop_
_atom_site_aniso_label
_atom_site_aniso_U_11
_atom_site_aniso_U_22
_atom_site_aniso_U_33
_atom_site_aniso_U_23
_atom_site_aniso_U_13
_atom_site_aniso_U_12
C1 0.0095(5) 0.0149(6) 0.0166(6) 0.0004(4) 0.0039(4) 0.0011(4)
C2 0.0115(5) 0.0150(5) 0.0164(5) -0.0005(4) 0.0024(4) 0.0009(4)
C3 0.0107(5) 0.0143(5) 0.0225(6) 0.0016(5) 0.0036(4) 0.0008(4)
C4 0.0145(5) 0.0219(6) 0.0210(6) 0.0053(5) 0.0072(4) 0.0012(4)
C5 0.0197(6) 0.0260(7) 0.0160(6) -0.0007(5) 0.0059(5) -0.0004(5)
C6 0.0158(5) 0.0202(6) 0.0170(6) -0.0032(5) 0.0043(4) -0.0037(4)
C7 0.0142(5) 0.0136(5) 0.0128(5) -0.0009(4) 0.0036(4) -0.0015(4)
C8 0.0120(5) 0.0138(5) 0.0128(5) -0.0013(4) 0.0033(4) 0.0013(4)
C9 0.0130(5) 0.0153(5) 0.0168(6) -0.0012(4) 0.0033(4) -0.0020(4)
C10 0.0178(5) 0.0128(5) 0.0211(6) -0.0033(5) 0.0048(4) -0.0008(4)
C11 0.0160(5) 0.0169(6) 0.0227(6) -0.0038(5) 0.0060(4) 0.0024(4)
C12 0.0120(5) 0.0184(6) 0.0212(6) -0.0026(5) 0.0057(4) -0.0004(4)
C13 0.0261(6) 0.0289(7) 0.0190(6) 0.0005(5) 0.0060(5) -0.0111(5)
C14 0.0121(5) 0.0164(6) 0.0185(6) -0.0005(5) 0.0018(4) -0.0017(4)
C15 0.0125(5) 0.0171(6) 0.0212(6) 0.0011(5) 0.0036(4) 0.0014(4)
C16 0.0144(5) 0.0137(5) 0.0169(6) 0.0019(4) 0.0060(4) 0.0017(4)
C17 0.0153(6) 0.0385(8) 0.0258(7) 0.0082(6) 0.0010(5) -0.0034(5)
C18 0.0307(7) 0.0288(7) 0.0261(7) 0.0108(6) 0.0025(6) -0.0071(6)
C19 0.0409(8) 0.0281(7) 0.0331(8) -0.0062(6) 0.0227(7) -0.0030(6)
C20 0.0191(5) 0.0167(6) 0.0246(6) -0.0034(5) 0.0073(5) 0.0028(5)
C21 0.0251(6) 0.0294(7) 0.0213(7) -0.0007(6) -0.0031(5) -0.0011(5)
C22 0.0311(8) 0.0280(7) 0.0363(8) 0.0000(6) 0.0048(6) 0.0111(6)
Ge1 0.01306(7) 0.01133(7) 0.01310(7) -0.00118(4) 0.00330(5) -0.00065(4)
N1 0.0149(4) 0.0128(5) 0.0155(5) -0.0016(4) 0.0060(4) -0.0025(4)
N2 0.0151(4) 0.0150(5) 0.0145(5) 0.0016(4) 0.0029(4) -0.0002(4)
N3 0.0116(4) 0.0119(5) 0.0140(5) -0.0019(4) 0.0027(4) 0.0005(3)
N4 0.0135(4) 0.0119(5) 0.0140(5) -0.0022(4) 0.0041(4) -0.0004(4)
Si1 0.01911(16) 0.01582(16) 0.01353(16) -0.00017(12) 0.00496(12) -0.00311(12)
Si2 0.01507(15) 0.01801(17) 0.01707(17) 0.00214(13) 0.00132(12) 0.00124(12)

loop_
_atom_type_symbol
_atom_type_description
_atom_type_scat_dispersion_real
_atom_type_scat_dispersion_imag
_atom_type_scat_source
C C 0.0033 0.0016 'International Tables Vol C Tables 4.2.6.8 and 6.1.1.4'
H H 0.0000 0.0000 'International Tables Vol C Tables 4.2.6.8 and 6.1.1.4'
Ge Ge 0.1547 1.8001 'International Tables Vol C Tables 4.2.6.8 and 6.1.1.4'
N N 0.0061 0.0033 'International Tables Vol C Tables 4.2.6.8 and 6.1.1.4'
Si Si 0.0817 0.0704 'International Tables Vol C Tables 4.2.6.8 and 6.1.1.4'

loop_
_geom_angle_atom_site_label_1
_geom_angle_atom_site_label_2
_geom_angle_atom_site_label_3
_geom_angle
_geom_angle_site_symmetry_1
_geom_angle_site_symmetry_3
_geom_angle_publ_flag
N1 C1 C2 120.82(11) . . ?
N1 C1 C6 121.76(11) . . ?
C2 C1 C6 117.39(11) . . ?
C3 C2 C1 120.85(11) . . ?
C3 C2 H2 119.6 . . ?
C1 C2 H2 119.6 . . ?
C2 C3 C4 121.25(11) . . ?
C2 C3 H3 119.4 . . ?
C4 C3 H3 119.4 . . ?
C5 C4 C3 118.32(11) . . ?
C5 C4 H4 120.8 . . ?
C3 C4 H4 120.8 . . ?
C6 C5 C4 121.17(12) . . ?
C6 C5 H5 119.4 . . ?
C4 C5 H5 119.4 . . ?
C5 C6 C1 121.02(12) . . ?
C5 C6 H6 119.5 . . ?
C1 C6 H6 119.5 . . ?
C8 C7 C12 117.10(11) . . ?
C8 C7 N1 120.58(10) . . ?
C12 C7 N1 122.26(10) . . ?
C9 C8 C7 122.02(11) . . ?
C9 C8 N3 118.23(10) . . ?
C7 C8 N3 119.70(10) . . ?
C10 C9 C8 119.52(11) . . ?
C10 C9 H9 120.2 . . ?
C8 C9 H9 120.2 . . ?
C9 C10 C11 119.60(11) . . ?
C9 C10 H10 120.2 . . ?
C11 C10 H10 120.2 . . ?
C12 C11 C10 120.39(11) . . ?
C12 C11 H11 119.8 . . ?
C10 C11 H11 119.8 . . ?
C11 C12 C7 121.36(11) . . ?
C11 C12 H12 119.3 . . ?
C7 C12 H12 119.3 . . ?
Si1 C13 H13A 109.5 . . ?
Si1 C13 H13B 109.5 . . ?
H13A C13 H13B 109.5 . . ?
Si1 C13 H13C 109.5 . . ?
H13A C13 H13C 109.5 . . ?
H13B C13 H13C 109.5 . . ?
N3 C14 C15 107.98(11) . . ?
N3 C14 H14 126.0 . . ?
C15 C14 H14 126.0 . . ?
C14 C15 C16 105.68(10) . . ?
C14 C15 H15 127.2 . . ?
C16 C15 H15 127.2 . . ?
N4 C16 C15 109.68(10) . . ?
N4 C16 C20 121.75(11) . . ?
C15 C16 C20 128.55(11) . . ?
Si2 C17 H17A 109.5 . . ?
Si2 C17 H17B 109.5 . . ?
H17A C17 H17B 109.5 . . ?
Si2 C17 H17C 109.5 . . ?
H17A C17 H17C 109.5 . . ?
H17B C17 H17C 109.5 . . ?
Si1 C18 H18A 109.5 . . ?
Si1 C18 H18B 109.5 . . ?
H18A C18 H18B 109.5 . . ?
Si1 C18 H18C 109.5 . . ?
H18A C18 H18C 109.5 . . ?
H18B C18 H18C 109.5 . . ?
Si1 C19 H19A 109.5 . . ?
Si1 C19 H19B 109.5 . . ?
H19A C19 H19B 109.5 . . ?
Si1 C19 H19C 109.5 . . ?
H19A C19 H19C 109.5 . . ?
H19B C19 H19C 109.5 . . ?
C16 C20 H20A 109.5 . . ?
C16 C20 H20B 109.5 . . ?
H20A C20 H20B 109.5 . . ?
C16 C20 H20C 109.5 . . ?
H20A C20 H20C 109.5 . . ?
H20B C20 H20C 109.5 . . ?
Si2 C21 H21A 109.5 . . ?
Si2 C21 H21B 109.5 . . ?
H21A C21 H21B 109.5 . . ?
Si2 C21 H21C 109.5 . . ?
H21A C21 H21C 109.5 . . ?
H21B C21 H21C 109.5 . . ?
Si2 C22 H22A 109.5 . . ?
Si2 C22 H22B 109.5 . . ?
H22A C22 H22B 109.5 . . ?
Si2 C22 H22C 109.5 . . ?
H22A C22 H22C 109.5 . . ?
H22B C22 H22C 109.5 . . ?
N2 Ge1 N1 97.87(4) . . ?
N2 Ge1 N4 95.10(4) . . ?
N1 Ge1 N4 84.35(4) . . ?
C1 N1 C7 118.62(10) . . ?
C1 N1 Ge1 122.52(8) . . ?
C7 N1 Ge1 118.52(8) . . ?
Si1 N2 Si2 119.86(6) . . ?
Si1 N2 Ge1 122.06(6) . . ?
Si2 N2 Ge1 112.80(5) . . ?
C14 N3 N4 109.99(9) . . ?
C14 N3 C8 127.14(10) . . ?
N4 N3 C8 122.85(9) . . ?
C16 N4 N3 106.66(9) . . ?
C16 N4 Ge1 129.88(8) . . ?
N3 N4 Ge1 121.53(7) . . ?
N2 Si1 C19 110.21(6) . . ?
N2 Si1 C18 112.24(6) . . ?
C19 Si1 C18 107.17(8) . . ?
N2 Si1 C13 116.44(6) . . ?
C19 Si1 C13 107.03(7) . . ?
C18 Si1 C13 103.14(7) . . ?
N2 Si2 C22 112.31(7) . . ?
N2 Si2 C17 111.52(6) . . ?
C22 Si2 C17 105.87(8) . . ?
N2 Si2 C21 112.89(6) . . ?
C22 Si2 C21 110.13(7) . . ?
C17 Si2 C21 103.56(7) . . ?

loop_
_geom_bond_atom_site_label_1
_geom_bond_atom_site_label_2
_geom_bond_distance
_geom_bond_site_symmetry_2
_geom_bond_publ_flag
C1 N1 1.3948(15) . ?
C1 C2 1.4051(16) . ?
C1 C6 1.4089(17) . ?
C2 C3 1.3903(17) . ?
C2 H2 0.9500 . ?
C3 C4 1.3910(18) . ?
C3 H3 0.9500 . ?
C4 C5 1.3883(18) . ?
C4 H4 0.9500 . ?
C5 C6 1.3880(18) . ?
C5 H5 0.9500 . ?
C6 H6 0.9500 . ?
C7 C8 1.3983(15) . ?
C7 C12 1.4017(16) . ?
C7 N1 1.4055(15) . ?
C8 C9 1.3935(16) . ?
C8 N3 1.4229(14) . ?
C9 C10 1.3827(17) . ?
C9 H9 0.9500 . ?
C10 C11 1.3948(17) . ?
C10 H10 0.9500 . ?
C11 C12 1.3813(18) . ?
C11 H11 0.9500 . ?
C12 H12 0.9500 . ?
C13 Si1 1.8753(14) . ?
C13 H13A 0.9800 . ?
C13 H13B 0.9800 . ?
C13 H13C 0.9800 . ?
C14 N3 1.3512(14) . ?
C14 C15 1.3761(17) . ?
C14 H14 0.9500 . ?
C15 C16 1.4005(17) . ?
C15 H15 0.9500 . ?
C16 N4 1.3429(15) . ?
C16 C20 1.4926(17) . ?
C17 Si2 1.8766(14) . ?
C17 H17A 0.9800 . ?
C17 H17B 0.9800 . ?
C17 H17C 0.9800 . ?
C18 Si1 1.8739(15) . ?
C18 H18A 0.9800 . ?
C18 H18B 0.9800 . ?
C18 H18C 0.9800 . ?
C19 Si1 1.8733(15) . ?
C19 H19A 0.9800 . ?
C19 H19B 0.9800 . ?
C19 H19C 0.9800 . ?
C20 H20A 0.9800 . ?
C20 H20B 0.9800 . ?
C20 H20C 0.9800 . ?
C21 Si2 1.8793(14) . ?
C21 H21A 0.9800 . ?
C21 H21B 0.9800 . ?
C21 H21C 0.9800 . ?
C22 Si2 1.8685(16) . ?
C22 H22A 0.9800 . ?
C22 H22B 0.9800 . ?
C22 H22C 0.9800 . ?
Ge1 N2 1.9331(10) . ?
Ge1 N1 1.9581(10) . ?
Ge1 N4 2.1085(10) . ?
N2 Si1 1.7366(11) . ?
N2 Si2 1.7412(11) . ?
N3 N4 1.3659(13) . ?

loop_
_geom_torsion_atom_site_label_1
_geom_torsion_atom_site_label_2
_geom_torsion_atom_site_label_3
_geom_torsion_atom_site_label_4
_geom_torsion
_geom_torsion_site_symmetry_1
_geom_torsion_site_symmetry_2
_geom_torsion_site_symmetry_3
_geom_torsion_site_symmetry_4
_geom_torsion_publ_flag
N1 C1 C2 C3 -178.40(10) . . . . ?
C6 C1 C2 C3 -0.19(17) . . . . ?
C1 C2 C3 C4 0.65(17) . . . . ?
C2 C3 C4 C5 -0.54(18) . . . . ?
C3 C4 C5 C6 -0.01(19) . . . . ?
C4 C5 C6 C1 0.45(19) . . . . ?
N1 C1 C6 C5 177.85(11) . . . . ?
C2 C1 C6 C5 -0.34(18) . . . . ?
C12 C7 C8 C9 1.32(18) . . . . ?
N1 C7 C8 C9 -176.06(11) . . . . ?
C12 C7 C8 N3 -176.03(11) . . . . ?
N1 C7 C8 N3 6.59(17) . . . . ?
C7 C8 C9 C10 -1.70(18) . . . . ?
N3 C8 C9 C10 175.68(11) . . . . ?
C8 C9 C10 C11 0.87(19) . . . . ?
C9 C10 C11 C12 0.3(2) . . . . ?
C10 C11 C12 C7 -0.6(2) . . . . ?
C8 C7 C12 C11 -0.15(18) . . . . ?
N1 C7 C12 C11 177.19(12) . . . . ?
N3 C14 C15 C16 0.48(14) . . . . ?
C14 C15 C16 N4 -1.03(14) . . . . ?
C14 C15 C16 C20 177.59(12) . . . . ?
C2 C1 N1 C7 -156.96(11) . . . . ?
C6 C1 N1 C7 24.91(16) . . . . ?
C2 C1 N1 Ge1 29.91(15) . . . . ?
C6 C1 N1 Ge1 -148.22(9) . . . . ?
C8 C7 N1 C1 -124.38(12) . . . . ?
C12 C7 N1 C1 58.36(16) . . . . ?
C8 C7 N1 Ge1 49.02(14) . . . . ?
C12 C7 N1 Ge1 -128.23(11) . . . . ?
C15 C14 N3 N4 0.22(14) . . . . ?
C15 C14 N3 C8 178.74(11) . . . . ?
C9 C8 N3 C14 -35.85(17) . . . . ?
C7 C8 N3 C14 141.60(12) . . . . ?
C9 C8 N3 N4 142.49(11) . . . . ?
C7 C8 N3 N4 -40.06(16) . . . . ?
C15 C16 N4 N3 1.17(13) . . . . ?
C20 C16 N4 N3 -177.56(11) . . . . ?
C15 C16 N4 Ge1 165.18(8) . . . . ?
C20 C16 N4 Ge1 -13.55(17) . . . . ?
C14 N3 N4 C16 -0.86(13) . . . . ?
C8 N3 N4 C16 -179.46(10) . . . . ?
C14 N3 N4 Ge1 -166.51(8) . . . . ?
C8 N3 N4 Ge1 14.89(14) . . . . ?
Si2 N2 Si1 C19 103.03(8) . . . . ?
Ge1 N2 Si1 C19 -49.47(9) . . . . ?
Si2 N2 Si1 C18 -16.33(10) . . . . ?
Ge1 N2 Si1 C18 -168.83(7) . . . . ?
Si2 N2 Si1 C13 -134.86(8) . . . . ?
Ge1 N2 Si1 C13 72.64(9) . . . . ?
Si1 N2 Si2 C22 71.47(9) . . . . ?
Ge1 N2 Si2 C22 -133.64(7) . . . . ?
Si1 N2 Si2 C17 -169.87(7) . . . . ?
Ge1 N2 Si2 C17 -14.99(8) . . . . ?
Si1 N2 Si2 C21 -53.77(9) . . . . ?
Ge1 N2 Si2 C21 101.12(7) . . . . ?
